data_4519081
loop_
_publ_author_name
'Wang, Ruifang'
'Li, Zhiyi'
'Hu, Taiping'
'Tian, Lei'
'Hu, Xiaoxiao'
'Liu, Shihao'
'Cao, Chen'
'Zhu, Ze-Lin'
'Tan, Ji-Hua'
'Yi, Yuanping'
'Wang, Pengfei'
'Lee, Chun-Sing'
'Wang, Ying'

_publ_section_title
;
 Two-Channel Space Charge Transfer-Induced Thermally Activated Delayed
 Fluorescent Materials for Efficient OLEDs with Low Efficiency Roll-Off.
;
_journal_issue 41
_journal_name_full 'ACS applied materials &amp; interfaces'
_journal_page_first 49066
_journal_page_last 49075
_journal_paper_doi 10.1021/acsami.1c12627
_journal_volume 13
_journal_year 2021
_chemical_formula_moiety 'C56 H42 N2 O3 S'
_chemical_formula_sum 'C56 H42 N2 O3 S'
_chemical_formula_weight 822.97
_space_group_crystal_system triclinic
_space_group_IT_number 2
_space_group_name_Hall '-P 1'
_space_group_name_H-M_alt 'P -1'
_atom_sites_solution_hydrogens geom
_atom_sites_solution_primary direct
_audit_creation_date 2020-09-10
_audit_creation_method
;
Olex2 1.2
(compiled 2018.05.29 svn.r3508 for OlexSys, GUI svn.r5506)
;
_audit_update_record
;
????
;
_cell_angle_alpha 107.44(3)
_cell_angle_beta 93.06(3)
_cell_angle_gamma 97.48(3)
_cell_formula_units_Z 2
_cell_length_a 11.672(2)
_cell_length_b 13.783(3)
_cell_length_c 13.798(3)
_cell_measurement_reflns_used 6340
_cell_measurement_temperature 213(2)
_cell_measurement_theta_max 27.4816
_cell_measurement_theta_min 1.7682
_cell_volume 2089.7(8)
_computing_molecular_graphics 'Olex2 (Dolomanov et al., 2009)'
_computing_publication_material 'Olex2 (Dolomanov et al., 2009)'
_computing_structure_refinement 'ShelXL (Sheldrick, 2015)'
_computing_structure_solution 'ShelXS (Sheldrick, 2008)'
_diffrn_ambient_temperature 213.15
_diffrn_measured_fraction_theta_full 0.995
_diffrn_measured_fraction_theta_max 0.993
_diffrn_measurement_device_type 'multiwire proportional'
_diffrn_measurement_method 'phi and omega scans'
_diffrn_radiation_monochromator graphite
_diffrn_radiation_type MoK\a
_diffrn_radiation_wavelength 0.71073
_diffrn_reflns_av_R_equivalents 0.0419
_diffrn_reflns_av_unetI/netI 0.0437
_diffrn_reflns_Laue_measured_fraction_full 0.995
_diffrn_reflns_Laue_measured_fraction_max 0.993
_diffrn_reflns_limit_h_max 15
_diffrn_reflns_limit_h_min -15
_diffrn_reflns_limit_k_max 17
_diffrn_reflns_limit_k_min -17
_diffrn_reflns_limit_l_max 17
_diffrn_reflns_limit_l_min -17
_diffrn_reflns_number 29189
_diffrn_reflns_point_group_measured_fraction_full 0.995
_diffrn_reflns_point_group_measured_fraction_max 0.993
_diffrn_reflns_theta_full 25.242
_diffrn_reflns_theta_max 27.479
_diffrn_reflns_theta_min 2.537
_exptl_absorpt_coefficient_mu 0.128
_exptl_absorpt_correction_T_max 1.0000
_exptl_absorpt_correction_T_min 0.8798
_exptl_absorpt_correction_type multi-scan
_exptl_absorpt_process_details 'CrystalClear (Rigaku Inc., 2008)'
_exptl_crystal_colour yellow
_exptl_crystal_density_diffrn 1.308
_exptl_crystal_description block
_exptl_crystal_F_000 864
_exptl_crystal_size_max 0.18
_exptl_crystal_size_mid 0.16
_exptl_crystal_size_min 0.14
_refine_diff_density_max 0.246
_refine_diff_density_min -0.340
_refine_diff_density_rms 0.044
_refine_ls_extinction_method none
_refine_ls_goodness_of_fit_ref 1.158
_refine_ls_hydrogen_treatment constr
_refine_ls_matrix_type full
_refine_ls_number_parameters 563
_refine_ls_number_reflns 9485
_refine_ls_number_restraints 0
_refine_ls_restrained_S_all 1.158
_refine_ls_R_factor_all 0.0821
_refine_ls_R_factor_gt 0.0679
_refine_ls_shift/su_max 0.000
_refine_ls_shift/su_mean 0.000
_refine_ls_structure_factor_coef Fsqd
_refine_ls_weighting_details 'w=1/[\s^2^(Fo^2^)+(0.0368P)^2^+1.1662P] where P=(Fo^2^+2Fc^2^)/3'
_refine_ls_weighting_scheme calc
_refine_ls_wR_factor_gt 0.1309
_refine_ls_wR_factor_ref 0.1377
_reflns_Friedel_coverage 0.000
_reflns_number_gt 8145
_reflns_number_total 9485
_reflns_threshold_expression 'I > 2\s(I)'
_cod_data_source_file am1c12627_si_003.cif
_cod_data_source_block a
_cod_depositor_comments
;
The following automatic conversions were performed:

data item '_exptl_absorpt_correction_type' value 'Multi-scan' was
changed to 'multi-scan' in accordance with the
/home/data/users/saulius/crontab/automatic-downloads/current/ACS/lib/dictionaries/cif_core.dic
dictionary named 'cif_core.dic' version 2.4.2 last updated on
2011-04-26.

Automatic conversion script
Id: cif_fix_values 7556 2019-12-06 15:28:31Z antanas 
;
_cod_original_cell_volume 2089.5(8)
_cod_database_code 4519081
_shelx_shelxl_version_number 2018/3
_shelx_space_group_comment
;
The symmetry employed for this shelxl refinement is uniquely defined
by the following loop, which should always be used as a source of
symmetry information in preference to the above space-group names.
They are only intended as comments.
;
_shelx_estimated_absorpt_t_max 0.982
_shelx_estimated_absorpt_t_min 0.977
_olex2_refinement_description
;
1. Fixed Uiso
 At 1.2 times of:
  All C(H) groups
 At 1.5 times of:
  All C(H,H,H) groups
2.a Aromatic/amide H refined with riding coordinates:
 C3(H3), C28(H28), C5(H5), C8(H8), C2(H2), C42(H42), C55(H55), C26(H26),
 C25(H25), C52(H52), C11(H11), C9(H9), C19(H19), C30(H30), C41(H41), C54(H54),
 C20(H20), C17(H17), C33(H33), C32(H32), C45(H45), C53(H53), C18(H18), C39(H39),
  C31(H31), C10(H10), C40(H40), C48(H48), C46(H46), C47(H47)
2.b Idealised Me refined as rotating group:
 C14(H14A,H14B,H14C), C37(H37A,H37B,H37C), C15(H15A,H15B,H15C), C36(H36A,H36B,
 H36C)
;
_olex2_submission_special_instructions 'No special instructions were received'

loop_
_space_group_symop_operation_xyz
'x, y, z'
'-x, -y, -z'

loop_
_atom_site_label
_atom_site_type_symbol
_atom_site_fract_x
_atom_site_fract_y
_atom_site_fract_z
_atom_site_U_iso_or_equiv
_atom_site_adp_type
_atom_site_occupancy
_atom_site_site_symmetry_order
_atom_site_calc_flag
_atom_site_refinement_flags_posn
_atom_site_refinement_flags_adp
_atom_site_refinement_flags_occupancy
_atom_site_disorder_assembly
_atom_site_disorder_group
S1 S 0.27669(5) 0.82435(4) 0.40897(4) 0.03028(13) Uani 1 1 d . . . . .
O1 O 0.17498(14) 0.84502(12) 0.36022(13) 0.0419(4) Uani 1 1 d . . . . .
N2 N 0.62242(16) 0.87789(14) 0.12331(13) 0.0320(4) Uani 1 1 d . . . . .
O2 O 0.31274(14) 0.88723(12) 0.51215(11) 0.0393(4) Uani 1 1 d . . . . .
C6 C 0.28329(18) 0.61695(15) 0.32003(15) 0.0276(4) Uani 1 1 d . . . . .
N1 N 0.18112(15) 0.38762(13) 0.40233(14) 0.0312(4) Uani 1 1 d . . . . .
C51 C 0.4535(2) 0.48252(16) 0.14121(17) 0.0348(5) Uani 1 1 d . . . . .
C1 C 0.25441(18) 0.69374(16) 0.40277(16) 0.0293(4) Uani 1 1 d . . . . .
C24 C 0.39126(19) 0.83196(15) 0.33314(16) 0.0296(4) Uani 1 1 d . . . . .
C4 C 0.20171(18) 0.49188(16) 0.39970(17) 0.0303(5) Uani 1 1 d . . . . .
C7 C 0.07485(18) 0.32438(16) 0.35646(16) 0.0305(5) Uani 1 1 d . . . . .
C22 C 0.35183(19) 0.63547(15) 0.23322(15) 0.0287(4) Uani 1 1 d . . . . .
C16 C 0.2544(2) 0.24322(16) 0.43493(17) 0.0339(5) Uani 1 1 d . . . . .
C27 C 0.54933(19) 0.86304(16) 0.19984(16) 0.0302(5) Uani 1 1 d . . . . .
C29 C 0.5662(2) 0.86687(16) 0.02685(16) 0.0321(5) Uani 1 1 d . . . . .
C3 C 0.1752(2) 0.56949(17) 0.48155(17) 0.0360(5) Uani 1 1 d . . . . .
H3 H 0.140222 0.553475 0.535789 0.043 Uiso 1 1 calc R . . . .
C23 C 0.41077(18) 0.74706(15) 0.25357(15) 0.0280(4) Uani 1 1 d . . . . .
C56 C 0.44987(19) 0.56941(15) 0.22518(16) 0.0302(5) Uani 1 1 d . . . . .
C28 C 0.49175(19) 0.76514(15) 0.18791(16) 0.0302(5) Uani 1 1 d . . . . .
H28 H 0.507709 0.709491 0.134173 0.036 Uiso 1 1 calc R . . . .
O3 O 0.37568(19) 0.38231(15) -0.02472(14) 0.0625(6) Uani 1 1 d . . . . .
C49 C 0.2785(2) 0.52160(17) 0.05036(17) 0.0367(5) Uani 1 1 d . . . . .
C43 C 0.74197(19) 0.87384(16) 0.13626(17) 0.0320(5) Uani 1 1 d . . . . .
C5 C 0.25250(19) 0.51528(16) 0.31936(16) 0.0309(5) Uani 1 1 d . . . . .
H5 H 0.266628 0.461397 0.262943 0.037 Uiso 1 1 calc R . . . .
C44 C 0.26913(19) 0.60555(16) 0.13501(16) 0.0316(5) Uani 1 1 d . . . . .
C35 C 0.7603(2) 0.85832(18) -0.05228(18) 0.0387(5) Uani 1 1 d . . . . .
C38 C 0.8099(2) 0.86809(17) 0.05475(18) 0.0359(5) Uani 1 1 d . . . . .
C8 C -0.0016(2) 0.35327(19) 0.29344(18) 0.0383(5) Uani 1 1 d . . . . .
H8 H 0.012981 0.418809 0.285009 0.046 Uiso 1 1 calc R . . . .
C2 C 0.2005(2) 0.67051(17) 0.48298(17) 0.0353(5) Uani 1 1 d . . . . .
H2 H 0.181483 0.723620 0.537690 0.042 Uiso 1 1 calc R . . . .
C42 C 0.7929(2) 0.87607(18) 0.23119(19) 0.0417(6) Uani 1 1 d . . . . .
H42 H 0.746658 0.878440 0.285336 0.050 Uiso 1 1 calc R . . . .
C50 C 0.3696(2) 0.45609(17) 0.05019(17) 0.0399(6) Uani 1 1 d . . . . .
C55 C 0.5349(2) 0.59367(18) 0.30628(18) 0.0389(5) Uani 1 1 d . . . . .
H55 H 0.534871 0.652723 0.362350 0.047 Uiso 1 1 calc R . . . .
C26 C 0.5336(2) 0.94527(17) 0.28265(17) 0.0369(5) Uani 1 1 d . . . . .
H26 H 0.576196 1.010928 0.293239 0.044 Uiso 1 1 calc R . . . .
C21 C 0.27773(19) 0.33835(16) 0.41694(16) 0.0314(5) Uani 1 1 d . . . . .
C25 C 0.4546(2) 0.92940(16) 0.34919(17) 0.0361(5) Uani 1 1 d . . . . .
H25 H 0.443289 0.984515 0.405667 0.043 Uiso 1 1 calc R . . . .
C34 C 0.6291(2) 0.85581(17) -0.05856(17) 0.0355(5) Uani 1 1 d . . . . .
C52 C 0.5389(2) 0.42037(18) 0.1421(2) 0.0460(6) Uani 1 1 d . . . . .
H52 H 0.540447 0.361572 0.086167 0.055 Uiso 1 1 calc R . . . .
C11 C -0.0466(2) 0.16084(19) 0.31880(19) 0.0431(6) Uani 1 1 d . . . . .
H11 H -0.062019 0.095010 0.326420 0.052 Uiso 1 1 calc R . . . .
C9 C -0.0997(2) 0.2847(2) 0.24295(19) 0.0450(6) Uani 1 1 d . . . . .
H9 H -0.152055 0.304384 0.200869 0.054 Uiso 1 1 calc R . . . .
C12 C 0.05079(19) 0.22852(16) 0.37311(17) 0.0334(5) Uani 1 1 d . . . . .
C19 C 0.4817(2) 0.3265(2) 0.42112(19) 0.0442(6) Uani 1 1 d . . . . .
H19 H 0.558503 0.355442 0.418494 0.053 Uiso 1 1 calc R . . . .
C30 C 0.4465(2) 0.86839(18) 0.01671(18) 0.0394(5) Uani 1 1 d . . . . .
H30 H 0.404915 0.878518 0.074498 0.047 Uiso 1 1 calc R . . . .
C13 C 0.1302(2) 0.20629(17) 0.45242(19) 0.0378(5) Uani 1 1 d . . . . .
C41 C 0.9107(2) 0.8748(2) 0.2459(2) 0.0480(6) Uani 1 1 d . . . . .
H41 H 0.944042 0.875706 0.309810 0.058 Uiso 1 1 calc R . . . .
C54 C 0.6200(2) 0.5324(2) 0.3061(2) 0.0458(6) Uani 1 1 d . . . . .
H54 H 0.677411 0.550257 0.361485 0.055 Uiso 1 1 calc R . . . .
C20 C 0.3916(2) 0.38097(19) 0.41277(18) 0.0383(5) Uani 1 1 d . . . . .
H20 H 0.407392 0.446428 0.404330 0.046 Uiso 1 1 calc R . . . .
C17 C 0.3463(2) 0.19001(19) 0.44127(19) 0.0425(6) Uani 1 1 d . . . . .
H17 H 0.331541 0.125157 0.451235 0.051 Uiso 1 1 calc R . . . .
C33 C 0.5669(2) 0.84267(19) -0.15249(18) 0.0462(6) Uani 1 1 d . . . . .
H33 H 0.607615 0.834632 -0.210687 0.055 Uiso 1 1 calc R . . . .
C32 C 0.4489(2) 0.8411(2) -0.1629(2) 0.0482(6) Uani 1 1 d . . . . .
H32 H 0.409377 0.830558 -0.227279 0.058 Uiso 1 1 calc R . . . .
C45 C 0.1814(2) 0.66385(19) 0.12881(19) 0.0439(6) Uani 1 1 d . . . . .
H45 H 0.173190 0.720255 0.185175 0.053 Uiso 1 1 calc R . . . .
C53 C 0.6203(2) 0.44498(19) 0.2245(2) 0.0486(6) Uani 1 1 d . . . . .
H53 H 0.676632 0.402225 0.225386 0.058 Uiso 1 1 calc R . . . .
C18 C 0.4594(2) 0.2304(2) 0.43323(19) 0.0454(6) Uani 1 1 d . . . . .
H18 H 0.520220 0.192527 0.436021 0.055 Uiso 1 1 calc R . . . .
C14 C 0.1059(2) 0.2713(2) 0.55987(19) 0.0468(6) Uani 1 1 d . . . . .
H14A H 0.161868 0.263947 0.610761 0.070 Uiso 1 1 calc GR . . . .
H14B H 0.028115 0.247511 0.573117 0.070 Uiso 1 1 calc GR . . . .
H14C H 0.112428 0.343065 0.563053 0.070 Uiso 1 1 calc GR . . . .
C39 C 0.9283(2) 0.8683(2) 0.0740(2) 0.0485(6) Uani 1 1 d . . . . .
H39 H 0.975786 0.865750 0.020663 0.058 Uiso 1 1 calc R . . . .
C31 C 0.3894(2) 0.8552(2) -0.0772(2) 0.0466(6) Uani 1 1 d . . . . .
H31 H 0.308949 0.855738 -0.083090 0.056 Uiso 1 1 calc R . . . .
C10 C -0.1210(2) 0.1885(2) 0.2539(2) 0.0486(6) Uani 1 1 d . . . . .
H10 H -0.185930 0.141486 0.217437 0.058 Uiso 1 1 calc R . . . .
C40 C 0.9788(2) 0.8722(2) 0.1682(2) 0.0516(7) Uani 1 1 d . . . . .
H40 H 1.059239 0.873134 0.178598 0.062 Uiso 1 1 calc R . . . .
C48 C 0.2013(2) 0.4979(2) -0.03755(19) 0.0492(6) Uani 1 1 d . . . . .
H48 H 0.207682 0.440918 -0.093971 0.059 Uiso 1 1 calc R . . . .
C46 C 0.1067(3) 0.6401(2) 0.0413(2) 0.0548(7) Uani 1 1 d . . . . .
H46 H 0.048560 0.680646 0.038509 0.066 Uiso 1 1 calc R . . . .
C47 C 0.1165(3) 0.5571(2) -0.0423(2) 0.0564(7) Uani 1 1 d . . . . .
H47 H 0.065519 0.541267 -0.101857 0.068 Uiso 1 1 calc R . . . .
C37 C 0.7887(3) 0.7579(2) -0.1266(2) 0.0577(8) Uani 1 1 d . . . . .
H37A H 0.872293 0.761176 -0.126105 0.087 Uiso 1 1 calc GR . . . .
H37B H 0.755229 0.749609 -0.194974 0.087 Uiso 1 1 calc GR . . . .
H37C H 0.756600 0.699872 -0.105334 0.087 Uiso 1 1 calc GR . . . .
C15 C 0.1111(3) 0.0932(2) 0.4478(2) 0.0578(8) Uani 1 1 d . . . . .
H15A H 0.125354 0.050944 0.380767 0.087 Uiso 1 1 calc GR . . . .
H15B H 0.031653 0.073733 0.460268 0.087 Uiso 1 1 calc GR . . . .
H15C H 0.163973 0.083176 0.499306 0.087 Uiso 1 1 calc GR . . . .
C36 C 0.8161(3) 0.9501(2) -0.0846(2) 0.0590(8) Uani 1 1 d . . . . .
H36A H 0.801794 1.013850 -0.036453 0.088 Uiso 1 1 calc GR . . . .
H36B H 0.782470 0.944358 -0.152260 0.088 Uiso 1 1 calc GR . . . .
H36C H 0.899089 0.949813 -0.085313 0.088 Uiso 1 1 calc GR . . . .

loop_
_atom_site_aniso_label
_atom_site_aniso_U_11
_atom_site_aniso_U_22
_atom_site_aniso_U_33
_atom_site_aniso_U_23
_atom_site_aniso_U_13
_atom_site_aniso_U_12
S1 0.0349(3) 0.0258(2) 0.0311(3) 0.0068(2) 0.0095(2) 0.0106(2)
O1 0.0388(9) 0.0392(9) 0.0530(10) 0.0173(8) 0.0060(8) 0.0171(7)
N2 0.0333(10) 0.0359(10) 0.0276(9) 0.0115(8) 0.0053(8) 0.0030(8)
O2 0.0504(10) 0.0331(8) 0.0297(8) 0.0003(6) 0.0119(7) 0.0091(7)
C6 0.0293(11) 0.0280(10) 0.0267(10) 0.0084(8) 0.0060(9) 0.0074(8)
N1 0.0301(10) 0.0306(9) 0.0383(10) 0.0173(8) 0.0068(8) 0.0062(8)
C51 0.0396(13) 0.0289(11) 0.0371(12) 0.0089(9) 0.0166(10) 0.0072(9)
C1 0.0295(11) 0.0292(10) 0.0300(11) 0.0084(8) 0.0065(9) 0.0083(9)
C24 0.0351(12) 0.0271(10) 0.0273(11) 0.0074(8) 0.0071(9) 0.0076(9)
C4 0.0298(11) 0.0299(10) 0.0349(12) 0.0138(9) 0.0077(9) 0.0065(9)
C7 0.0273(11) 0.0348(11) 0.0304(11) 0.0093(9) 0.0085(9) 0.0082(9)
C22 0.0350(12) 0.0242(10) 0.0270(10) 0.0066(8) 0.0090(9) 0.0061(9)
C16 0.0378(13) 0.0312(11) 0.0334(12) 0.0108(9) 0.0014(10) 0.0064(9)
C27 0.0334(12) 0.0312(11) 0.0268(11) 0.0105(8) 0.0060(9) 0.0030(9)
C29 0.0383(12) 0.0281(10) 0.0301(11) 0.0105(9) 0.0038(9) 0.0020(9)
C3 0.0397(13) 0.0392(12) 0.0352(12) 0.0159(10) 0.0161(10) 0.0121(10)
C23 0.0321(11) 0.0252(10) 0.0272(10) 0.0080(8) 0.0049(9) 0.0054(8)
C56 0.0350(12) 0.0256(10) 0.0313(11) 0.0092(8) 0.0125(9) 0.0048(9)
C28 0.0388(12) 0.0256(10) 0.0254(10) 0.0054(8) 0.0072(9) 0.0061(9)
O3 0.0839(15) 0.0502(11) 0.0411(11) -0.0101(8) 0.0148(10) 0.0203(10)
C49 0.0437(13) 0.0347(12) 0.0287(11) 0.0071(9) 0.0101(10) -0.0013(10)
C43 0.0340(12) 0.0274(10) 0.0346(12) 0.0113(9) 0.0053(9) 0.0001(9)
C5 0.0364(12) 0.0273(10) 0.0300(11) 0.0082(8) 0.0083(9) 0.0083(9)
C44 0.0374(12) 0.0289(10) 0.0279(11) 0.0083(8) 0.0064(9) 0.0017(9)
C35 0.0418(14) 0.0408(13) 0.0332(12) 0.0112(10) 0.0126(10) 0.0025(10)
C38 0.0364(12) 0.0318(11) 0.0373(12) 0.0084(9) 0.0080(10) 0.0012(9)
C8 0.0375(13) 0.0445(13) 0.0389(13) 0.0179(10) 0.0084(10) 0.0136(11)
C2 0.0424(13) 0.0334(11) 0.0327(12) 0.0086(9) 0.0159(10) 0.0141(10)
C42 0.0417(14) 0.0439(13) 0.0408(13) 0.0181(11) 0.0042(11) -0.0008(11)
C50 0.0513(15) 0.0325(12) 0.0322(12) 0.0033(9) 0.0170(11) 0.0038(10)
C55 0.0406(13) 0.0338(12) 0.0420(13) 0.0091(10) 0.0084(11) 0.0089(10)
C26 0.0475(14) 0.0269(11) 0.0342(12) 0.0083(9) 0.0071(10) 0.0000(10)
C21 0.0329(12) 0.0338(11) 0.0289(11) 0.0098(9) 0.0041(9) 0.0089(9)
C25 0.0485(14) 0.0264(10) 0.0312(11) 0.0040(9) 0.0111(10) 0.0071(10)
C34 0.0425(13) 0.0320(11) 0.0319(12) 0.0105(9) 0.0071(10) 0.0026(10)
C52 0.0510(16) 0.0333(12) 0.0536(16) 0.0074(11) 0.0235(13) 0.0128(11)
C11 0.0415(14) 0.0371(13) 0.0485(15) 0.0114(11) 0.0032(11) 0.0037(11)
C9 0.0374(14) 0.0577(16) 0.0412(14) 0.0148(12) -0.0019(11) 0.0149(12)
C12 0.0340(12) 0.0322(11) 0.0339(12) 0.0097(9) 0.0061(10) 0.0053(9)
C19 0.0314(13) 0.0595(16) 0.0440(14) 0.0186(12) 0.0018(11) 0.0097(11)
C30 0.0413(13) 0.0401(13) 0.0378(13) 0.0130(10) 0.0049(11) 0.0076(10)
C13 0.0392(13) 0.0341(12) 0.0440(13) 0.0192(10) 0.0011(11) 0.0038(10)
C41 0.0428(15) 0.0515(15) 0.0518(16) 0.0229(13) -0.0049(12) 0.0021(12)
C54 0.0384(14) 0.0464(14) 0.0549(16) 0.0174(12) 0.0046(12) 0.0101(11)
C20 0.0346(12) 0.0431(13) 0.0401(13) 0.0173(10) 0.0041(10) 0.0061(10)
C17 0.0482(15) 0.0372(12) 0.0441(14) 0.0121(10) 0.0006(11) 0.0158(11)
C33 0.0597(17) 0.0487(15) 0.0306(13) 0.0139(11) 0.0081(12) 0.0045(13)
C32 0.0583(17) 0.0514(15) 0.0351(13) 0.0158(11) -0.0055(12) 0.0076(13)
C45 0.0476(15) 0.0394(13) 0.0403(14) 0.0054(10) -0.0010(11) 0.0098(11)
C53 0.0472(15) 0.0420(14) 0.0633(18) 0.0180(12) 0.0193(14) 0.0210(12)
C18 0.0440(15) 0.0531(15) 0.0412(14) 0.0113(11) 0.0012(11) 0.0236(12)
C14 0.0468(15) 0.0569(16) 0.0423(14) 0.0257(12) 0.0068(12) 0.0021(12)
C39 0.0416(15) 0.0507(15) 0.0530(16) 0.0147(12) 0.0124(12) 0.0066(12)
C31 0.0446(15) 0.0481(14) 0.0475(15) 0.0157(12) -0.0025(12) 0.0089(12)
C10 0.0371(14) 0.0532(16) 0.0475(15) 0.0070(12) -0.0057(12) 0.0034(12)
C40 0.0377(14) 0.0551(16) 0.0613(18) 0.0177(14) 0.0014(13) 0.0072(12)
C48 0.0577(17) 0.0481(15) 0.0328(13) 0.0031(11) 0.0038(12) -0.0008(13)
C46 0.0563(17) 0.0541(16) 0.0510(17) 0.0135(13) -0.0086(14) 0.0102(13)
C47 0.0611(18) 0.0634(18) 0.0402(15) 0.0153(13) -0.0086(13) 0.0002(15)
C37 0.0618(18) 0.0582(17) 0.0444(16) -0.0009(13) 0.0172(14) 0.0133(14)
C15 0.0585(18) 0.0415(14) 0.080(2) 0.0345(14) -0.0054(15) -0.0012(13)
C36 0.0573(18) 0.0630(18) 0.0633(19) 0.0345(15) 0.0119(15) -0.0048(14)

loop_
_atom_type_symbol
_atom_type_description
_atom_type_scat_dispersion_real
_atom_type_scat_dispersion_imag
_atom_type_scat_source
C C 0.0033 0.0016 'International Tables Vol C Tables 4.2.6.8 and 6.1.1.4'
H H 0.0000 0.0000 'International Tables Vol C Tables 4.2.6.8 and 6.1.1.4'
N N 0.0061 0.0033 'International Tables Vol C Tables 4.2.6.8 and 6.1.1.4'
O O 0.0106 0.0060 'International Tables Vol C Tables 4.2.6.8 and 6.1.1.4'
S S 0.1246 0.1234 'International Tables Vol C Tables 4.2.6.8 and 6.1.1.4'

loop_
_geom_angle_atom_site_label_1
_geom_angle_atom_site_label_2
_geom_angle_atom_site_label_3
_geom_angle
_geom_angle_site_symmetry_1
_geom_angle_site_symmetry_3
_geom_angle_publ_flag
O1 S1 C1 108.11(10) . . ?
O1 S1 C24 108.42(10) . . ?
O2 S1 O1 116.97(10) . . ?
O2 S1 C1 109.71(10) . . ?
O2 S1 C24 109.61(11) . . ?
C24 S1 C1 103.12(10) . . ?
C29 N2 C27 116.60(18) . . ?
C43 N2 C27 119.67(18) . . ?
C43 N2 C29 121.30(18) . . ?
C1 C6 C22 125.35(18) . . ?
C1 C6 C5 116.83(19) . . ?
C5 C6 C22 117.72(18) . . ?
C7 N1 C4 119.43(17) . . ?
C7 N1 C21 117.80(17) . . ?
C21 N1 C4 119.11(18) . . ?
C56 C51 C50 121.0(2) . . ?
C52 C51 C56 120.1(2) . . ?
C52 C51 C50 118.9(2) . . ?
C6 C1 S1 121.98(16) . . ?
C6 C1 C2 121.71(19) . . ?
C2 C1 S1 116.23(16) . . ?
C23 C24 S1 121.77(16) . . ?
C25 C24 S1 116.56(16) . . ?
C25 C24 C23 121.3(2) . . ?
C3 C4 N1 118.73(19) . . ?
C3 C4 C5 120.3(2) . . ?
C5 C4 N1 120.87(19) . . ?
C8 C7 N1 121.7(2) . . ?
C8 C7 C12 120.5(2) . . ?
C12 C7 N1 117.74(19) . . ?
C6 C22 C56 105.44(16) . . ?
C23 C22 C6 114.63(17) . . ?
C23 C22 C56 106.61(17) . . ?
C44 C22 C6 109.05(17) . . ?
C44 C22 C23 107.88(17) . . ?
C44 C22 C56 113.35(17) . . ?
C21 C16 C13 118.20(19) . . ?
C17 C16 C21 118.3(2) . . ?
C17 C16 C13 123.4(2) . . ?
C28 C27 N2 118.69(19) . . ?
C28 C27 C26 120.3(2) . . ?
C26 C27 N2 120.98(19) . . ?
C34 C29 N2 120.7(2) . . ?
C30 C29 N2 119.5(2) . . ?
C30 C29 C34 119.8(2) . . ?
C4 C3 H3 120.2 . . ?
C2 C3 C4 119.5(2) . . ?
C2 C3 H3 120.2 . . ?
C24 C23 C22 125.61(19) . . ?
C28 C23 C24 117.06(19) . . ?
C28 C23 C22 117.33(18) . . ?
C51 C56 C22 122.6(2) . . ?
C55 C56 C51 118.5(2) . . ?
C55 C56 C22 118.82(19) . . ?
C27 C28 C23 121.65(19) . . ?
C27 C28 H28 119.2 . . ?
C23 C28 H28 119.2 . . ?
C44 C49 C50 121.7(2) . . ?
C44 C49 C48 120.1(2) . . ?
C48 C49 C50 118.2(2) . . ?
C38 C43 N2 120.2(2) . . ?
C42 C43 N2 119.7(2) . . ?
C42 C43 C38 120.0(2) . . ?
C6 C5 H5 119.2 . . ?
C4 C5 C6 121.69(19) . . ?
C4 C5 H5 119.2 . . ?
C49 C44 C22 122.3(2) . . ?
C45 C44 C22 119.52(19) . . ?
C45 C44 C49 118.1(2) . . ?
C38 C35 C34 111.51(19) . . ?
C38 C35 C37 108.7(2) . . ?
C38 C35 C36 109.9(2) . . ?
C34 C35 C37 109.3(2) . . ?
C34 C35 C36 108.7(2) . . ?
C36 C35 C37 108.8(2) . . ?
C43 C38 C35 123.3(2) . . ?
C39 C38 C43 117.2(2) . . ?
C39 C38 C35 119.5(2) . . ?
C7 C8 H8 120.2 . . ?
C7 C8 C9 119.6(2) . . ?
C9 C8 H8 120.2 . . ?
C1 C2 H2 120.1 . . ?
C3 C2 C1 119.8(2) . . ?
C3 C2 H2 120.1 . . ?
C43 C42 H42 119.8 . . ?
C41 C42 C43 120.5(2) . . ?
C41 C42 H42 119.8 . . ?
C51 C50 C49 118.54(19) . . ?
O3 C50 C51 120.9(2) . . ?
O3 C50 C49 120.6(2) . . ?
C56 C55 H55 119.5 . . ?
C54 C55 C56 121.1(2) . . ?
C54 C55 H55 119.5 . . ?
C27 C26 H26 120.5 . . ?
C25 C26 C27 119.1(2) . . ?
C25 C26 H26 120.5 . . ?
C16 C21 N1 117.4(2) . . ?
C20 C21 N1 122.3(2) . . ?
C20 C21 C16 120.3(2) . . ?
C24 C25 H25 119.8 . . ?
C26 C25 C24 120.3(2) . . ?
C26 C25 H25 119.8 . . ?
C29 C34 C35 122.6(2) . . ?
C33 C34 C29 117.5(2) . . ?
C33 C34 C35 119.8(2) . . ?
C51 C52 H52 119.9 . . ?
C53 C52 C51 120.2(2) . . ?
C53 C52 H52 119.9 . . ?
C12 C11 H11 119.3 . . ?
C10 C11 H11 119.3 . . ?
C10 C11 C12 121.3(2) . . ?
C8 C9 H9 119.7 . . ?
C10 C9 C8 120.6(2) . . ?
C10 C9 H9 119.7 . . ?
C7 C12 C13 118.0(2) . . ?
C11 C12 C7 118.1(2) . . ?
C11 C12 C13 123.8(2) . . ?
C20 C19 H19 119.7 . . ?
C18 C19 H19 119.7 . . ?
C18 C19 C20 120.5(2) . . ?
C29 C30 H30 119.8 . . ?
C31 C30 C29 120.5(2) . . ?
C31 C30 H30 119.8 . . ?
C16 C13 C14 108.3(2) . . ?
C12 C13 C16 106.43(18) . . ?
C12 C13 C14 108.58(19) . . ?
C12 C13 C15 112.8(2) . . ?
C15 C13 C16 112.5(2) . . ?
C15 C13 C14 108.1(2) . . ?
C42 C41 H41 119.9 . . ?
C40 C41 C42 120.3(3) . . ?
C40 C41 H41 119.9 . . ?
C55 C54 H54 120.0 . . ?
C53 C54 C55 119.9(3) . . ?
C53 C54 H54 120.0 . . ?
C21 C20 H20 120.1 . . ?
C19 C20 C21 119.8(2) . . ?
C19 C20 H20 120.1 . . ?
C16 C17 H17 119.2 . . ?
C18 C17 C16 121.5(2) . . ?
C18 C17 H17 119.2 . . ?
C34 C33 H33 118.7 . . ?
C32 C33 C34 122.6(2) . . ?
C32 C33 H33 118.7 . . ?
C33 C32 H32 120.6 . . ?
C33 C32 C31 118.8(2) . . ?
C31 C32 H32 120.6 . . ?
C44 C45 H45 119.5 . . ?
C46 C45 C44 121.1(2) . . ?
C46 C45 H45 119.5 . . ?
C52 C53 C54 120.2(2) . . ?
C52 C53 H53 119.9 . . ?
C54 C53 H53 119.9 . . ?
C19 C18 C17 119.4(2) . . ?
C19 C18 H18 120.3 . . ?
C17 C18 H18 120.3 . . ?
C13 C14 H14A 109.5 . . ?
C13 C14 H14B 109.5 . . ?
C13 C14 H14C 109.5 . . ?
H14A C14 H14B 109.5 . . ?
H14A C14 H14C 109.5 . . ?
H14B C14 H14C 109.5 . . ?
C38 C39 H39 118.6 . . ?
C40 C39 C38 122.8(3) . . ?
C40 C39 H39 118.6 . . ?
C30 C31 C32 120.8(3) . . ?
C30 C31 H31 119.6 . . ?
C32 C31 H31 119.6 . . ?
C11 C10 H10 120.1 . . ?
C9 C10 C11 119.8(2) . . ?
C9 C10 H10 120.1 . . ?
C41 C40 C39 119.3(3) . . ?
C41 C40 H40 120.4 . . ?
C39 C40 H40 120.4 . . ?
C49 C48 H48 119.6 . . ?
C47 C48 C49 120.7(2) . . ?
C47 C48 H48 119.6 . . ?
C45 C46 H46 119.7 . . ?
C45 C46 C47 120.6(3) . . ?
C47 C46 H46 119.7 . . ?
C48 C47 C46 119.4(3) . . ?
C48 C47 H47 120.3 . . ?
C46 C47 H47 120.3 . . ?
C35 C37 H37A 109.5 . . ?
C35 C37 H37B 109.5 . . ?
C35 C37 H37C 109.5 . . ?
H37A C37 H37B 109.5 . . ?
H37A C37 H37C 109.5 . . ?
H37B C37 H37C 109.5 . . ?
C13 C15 H15A 109.5 . . ?
C13 C15 H15B 109.5 . . ?
C13 C15 H15C 109.5 . . ?
H15A C15 H15B 109.5 . . ?
H15A C15 H15C 109.5 . . ?
H15B C15 H15C 109.5 . . ?
C35 C36 H36A 109.5 . . ?
C35 C36 H36B 109.5 . . ?
C35 C36 H36C 109.5 . . ?
H36A C36 H36B 109.5 . . ?
H36A C36 H36C 109.5 . . ?
H36B C36 H36C 109.5 . . ?

loop_
_geom_bond_atom_site_label_1
_geom_bond_atom_site_label_2
_geom_bond_distance
_geom_bond_site_symmetry_2
_geom_bond_publ_flag
S1 O1 1.4355(17) . ?
S1 O2 1.4339(17) . ?
S1 C1 1.760(2) . ?
S1 C24 1.753(2) . ?
N2 C27 1.437(3) . ?
N2 C29 1.409(3) . ?
N2 C43 1.408(3) . ?
C6 C1 1.395(3) . ?
C6 C22 1.540(3) . ?
C6 C5 1.398(3) . ?
N1 C4 1.437(3) . ?
N1 C7 1.415(3) . ?
N1 C21 1.425(3) . ?
C51 C56 1.402(3) . ?
C51 C50 1.473(3) . ?
C51 C52 1.398(3) . ?
C1 C2 1.399(3) . ?
C24 C23 1.397(3) . ?
C24 C25 1.394(3) . ?
C4 C3 1.384(3) . ?
C4 C5 1.385(3) . ?
C7 C8 1.388(3) . ?
C7 C12 1.403(3) . ?
C22 C23 1.537(3) . ?
C22 C56 1.541(3) . ?
C22 C44 1.536(3) . ?
C16 C21 1.401(3) . ?
C16 C13 1.529(3) . ?
C16 C17 1.389(3) . ?
C27 C28 1.385(3) . ?
C27 C26 1.387(3) . ?
C29 C34 1.401(3) . ?
C29 C30 1.400(3) . ?
C3 H3 0.9400 . ?
C3 C2 1.379(3) . ?
C23 C28 1.393(3) . ?
C56 C55 1.386(3) . ?
C28 H28 0.9400 . ?
O3 C50 1.226(3) . ?
C49 C44 1.397(3) . ?
C49 C50 1.481(3) . ?
C49 C48 1.399(3) . ?
C43 C38 1.399(3) . ?
C43 C42 1.399(3) . ?
C5 H5 0.9400 . ?
C44 C45 1.395(3) . ?
C35 C38 1.518(3) . ?
C35 C34 1.524(3) . ?
C35 C37 1.543(3) . ?
C35 C36 1.542(3) . ?
C38 C39 1.392(3) . ?
C8 H8 0.9400 . ?
C8 C9 1.389(3) . ?
C2 H2 0.9400 . ?
C42 H42 0.9400 . ?
C42 C41 1.383(3) . ?
C55 H55 0.9400 . ?
C55 C54 1.384(3) . ?
C26 H26 0.9400 . ?
C26 C25 1.378(3) . ?
C21 C20 1.393(3) . ?
C25 H25 0.9400 . ?
C34 C33 1.401(3) . ?
C52 H52 0.9400 . ?
C52 C53 1.371(4) . ?
C11 H11 0.9400 . ?
C11 C12 1.392(3) . ?
C11 C10 1.381(3) . ?
C9 H9 0.9400 . ?
C9 C10 1.372(4) . ?
C12 C13 1.522(3) . ?
C19 H19 0.9400 . ?
C19 C20 1.388(3) . ?
C19 C18 1.378(4) . ?
C30 H30 0.9400 . ?
C30 C31 1.375(3) . ?
C13 C14 1.548(3) . ?
C13 C15 1.526(3) . ?
C41 H41 0.9400 . ?
C41 C40 1.363(4) . ?
C54 H54 0.9400 . ?
C54 C53 1.382(4) . ?
C20 H20 0.9400 . ?
C17 H17 0.9400 . ?
C17 C18 1.388(4) . ?
C33 H33 0.9400 . ?
C33 C32 1.374(4) . ?
C32 H32 0.9400 . ?
C32 C31 1.379(4) . ?
C45 H45 0.9400 . ?
C45 C46 1.379(4) . ?
C53 H53 0.9400 . ?
C18 H18 0.9400 . ?
C14 H14A 0.9700 . ?
C14 H14B 0.9700 . ?
C14 H14C 0.9700 . ?
C39 H39 0.9400 . ?
C39 C40 1.381(4) . ?
C31 H31 0.9400 . ?
C10 H10 0.9400 . ?
C40 H40 0.9400 . ?
C48 H48 0.9400 . ?
C48 C47 1.373(4) . ?
C46 H46 0.9400 . ?
C46 C47 1.381(4) . ?
C47 H47 0.9400 . ?
C37 H37A 0.9700 . ?
C37 H37B 0.9700 . ?
C37 H37C 0.9700 . ?
C15 H15A 0.9700 . ?
C15 H15B 0.9700 . ?
C15 H15C 0.9700 . ?
C36 H36A 0.9700 . ?
C36 H36B 0.9700 . ?
C36 H36C 0.9700 . ?

loop_
_geom_torsion_atom_site_label_1
_geom_torsion_atom_site_label_2
_geom_torsion_atom_site_label_3
_geom_torsion_atom_site_label_4
_geom_torsion
_geom_torsion_site_symmetry_1
_geom_torsion_site_symmetry_2
_geom_torsion_site_symmetry_3
_geom_torsion_site_symmetry_4
_geom_torsion_publ_flag
S1 C1 C2 C3 177.14(18) . . . . ?
S1 C24 C23 C22 -10.9(3) . . . . ?
S1 C24 C23 C28 169.94(16) . . . . ?
S1 C24 C25 C26 -169.69(18) . . . . ?
O1 S1 C1 C6 88.4(2) . . . . ?
O1 S1 C1 C2 -88.32(19) . . . . ?
O1 S1 C24 C23 -87.32(19) . . . . ?
O1 S1 C24 C25 86.22(19) . . . . ?
N2 C27 C28 C23 -173.51(19) . . . . ?
N2 C27 C26 C25 174.1(2) . . . . ?
N2 C29 C34 C35 -1.9(3) . . . . ?
N2 C29 C34 C33 178.5(2) . . . . ?
N2 C29 C30 C31 -178.4(2) . . . . ?
N2 C43 C38 C35 -4.4(3) . . . . ?
N2 C43 C38 C39 177.6(2) . . . . ?
N2 C43 C42 C41 -178.3(2) . . . . ?
O2 S1 C1 C6 -142.95(18) . . . . ?
O2 S1 C1 C2 40.3(2) . . . . ?
O2 S1 C24 C23 143.92(18) . . . . ?
O2 S1 C24 C25 -42.5(2) . . . . ?
C6 C1 C2 C3 0.4(3) . . . . ?
C6 C22 C23 C24 -11.2(3) . . . . ?
C6 C22 C23 C28 167.92(18) . . . . ?
C6 C22 C56 C51 111.4(2) . . . . ?
C6 C22 C56 C55 -65.3(2) . . . . ?
C6 C22 C44 C49 -112.7(2) . . . . ?
C6 C22 C44 C45 67.6(2) . . . . ?
N1 C4 C3 C2 176.4(2) . . . . ?
N1 C4 C5 C6 -173.83(19) . . . . ?
N1 C7 C8 C9 174.3(2) . . . . ?
N1 C7 C12 C11 -172.5(2) . . . . ?
N1 C7 C12 C13 9.7(3) . . . . ?
N1 C21 C20 C19 -175.9(2) . . . . ?
C51 C56 C55 C54 -1.7(3) . . . . ?
C51 C52 C53 C54 -1.3(4) . . . . ?
C1 S1 C24 C23 27.1(2) . . . . ?
C1 S1 C24 C25 -159.32(17) . . . . ?
C1 C6 C22 C23 12.2(3) . . . . ?
C1 C6 C22 C56 129.2(2) . . . . ?
C1 C6 C22 C44 -108.8(2) . . . . ?
C1 C6 C5 C4 -3.6(3) . . . . ?
C24 S1 C1 C6 -26.2(2) . . . . ?
C24 S1 C1 C2 157.00(18) . . . . ?
C24 C23 C28 C27 -0.9(3) . . . . ?
C4 N1 C7 C8 11.7(3) . . . . ?
C4 N1 C7 C12 -171.01(19) . . . . ?
C4 N1 C21 C16 170.32(19) . . . . ?
C4 N1 C21 C20 -10.4(3) . . . . ?
C4 C3 C2 C1 -1.1(4) . . . . ?
C7 N1 C4 C3 93.9(3) . . . . ?
C7 N1 C4 C5 -89.3(3) . . . . ?
C7 N1 C21 C16 -31.3(3) . . . . ?
C7 N1 C21 C20 148.0(2) . . . . ?
C7 C8 C9 C10 -0.7(4) . . . . ?
C7 C12 C13 C16 -44.1(3) . . . . ?
C7 C12 C13 C14 72.3(3) . . . . ?
C7 C12 C13 C15 -168.0(2) . . . . ?
C22 C6 C1 S1 8.9(3) . . . . ?
C22 C6 C1 C2 -174.5(2) . . . . ?
C22 C6 C5 C4 173.1(2) . . . . ?
C22 C23 C28 C27 179.89(19) . . . . ?
C22 C56 C55 C54 175.2(2) . . . . ?
C22 C44 C45 C46 179.1(2) . . . . ?
C16 C21 C20 C19 3.4(3) . . . . ?
C16 C17 C18 C19 1.6(4) . . . . ?
C27 N2 C29 C34 -164.95(19) . . . . ?
C27 N2 C29 C30 15.9(3) . . . . ?
C27 N2 C43 C38 167.57(19) . . . . ?
C27 N2 C43 C42 -12.7(3) . . . . ?
C27 C26 C25 C24 -0.2(4) . . . . ?
C29 N2 C27 C28 68.7(3) . . . . ?
C29 N2 C27 C26 -109.4(2) . . . . ?
C29 N2 C43 C38 5.9(3) . . . . ?
C29 N2 C43 C42 -174.4(2) . . . . ?
C29 C34 C33 C32 0.5(4) . . . . ?
C29 C30 C31 C32 -0.6(4) . . . . ?
C3 C4 C5 C6 2.9(3) . . . . ?
C23 C24 C25 C26 3.9(3) . . . . ?
C23 C22 C56 C51 -126.4(2) . . . . ?
C23 C22 C56 C55 56.9(2) . . . . ?
C23 C22 C44 C49 122.2(2) . . . . ?
C23 C22 C44 C45 -57.5(3) . . . . ?
C56 C51 C50 O3 177.2(2) . . . . ?
C56 C51 C50 C49 -1.9(3) . . . . ?
C56 C51 C52 C53 -0.9(4) . . . . ?
C56 C22 C23 C24 -127.5(2) . . . . ?
C56 C22 C23 C28 51.7(2) . . . . ?
C56 C22 C44 C49 4.4(3) . . . . ?
C56 C22 C44 C45 -175.3(2) . . . . ?
C56 C55 C54 C53 -0.5(4) . . . . ?
C28 C27 C26 C25 -4.0(3) . . . . ?
C49 C44 C45 C46 -0.6(4) . . . . ?
C49 C48 C47 C46 -0.8(4) . . . . ?
C43 N2 C27 C28 -93.9(2) . . . . ?
C43 N2 C27 C26 88.1(3) . . . . ?
C43 N2 C29 C34 -2.7(3) . . . . ?
C43 N2 C29 C30 178.16(19) . . . . ?
C43 C38 C39 C40 1.1(4) . . . . ?
C43 C42 C41 C40 0.6(4) . . . . ?
C5 C6 C1 S1 -174.65(16) . . . . ?
C5 C6 C1 C2 1.9(3) . . . . ?
C5 C6 C22 C23 -164.16(19) . . . . ?
C5 C6 C22 C56 -47.2(2) . . . . ?
C5 C6 C22 C44 74.8(2) . . . . ?
C5 C4 C3 C2 -0.5(3) . . . . ?
C44 C22 C23 C24 110.5(2) . . . . ?
C44 C22 C23 C28 -70.4(2) . . . . ?
C44 C22 C56 C51 -7.8(3) . . . . ?
C44 C22 C56 C55 175.46(19) . . . . ?
C44 C49 C50 C51 -1.5(3) . . . . ?
C44 C49 C50 O3 179.5(2) . . . . ?
C44 C49 C48 C47 0.6(4) . . . . ?
C44 C45 C46 C47 0.5(4) . . . . ?
C35 C38 C39 C40 -177.0(2) . . . . ?
C35 C34 C33 C32 -179.1(2) . . . . ?
C38 C43 C42 C41 1.4(3) . . . . ?
C38 C35 C34 C29 3.1(3) . . . . ?
C38 C35 C34 C33 -177.3(2) . . . . ?
C38 C39 C40 C41 0.8(4) . . . . ?
C8 C7 C12 C11 4.8(3) . . . . ?
C8 C7 C12 C13 -172.9(2) . . . . ?
C8 C9 C10 C11 2.5(4) . . . . ?
C42 C43 C38 C35 175.9(2) . . . . ?
C42 C43 C38 C39 -2.1(3) . . . . ?
C42 C41 C40 C39 -1.6(4) . . . . ?
C50 C51 C56 C22 6.8(3) . . . . ?
C50 C51 C56 C55 -176.4(2) . . . . ?
C50 C51 C52 C53 177.9(2) . . . . ?
C50 C49 C44 C22 -0.1(3) . . . . ?
C50 C49 C44 C45 179.6(2) . . . . ?
C50 C49 C48 C47 -178.9(2) . . . . ?
C55 C54 C53 C52 2.0(4) . . . . ?
C26 C27 C28 C23 4.6(3) . . . . ?
C21 N1 C4 C3 -108.1(2) . . . . ?
C21 N1 C4 C5 68.7(3) . . . . ?
C21 N1 C7 C8 -146.6(2) . . . . ?
C21 N1 C7 C12 30.7(3) . . . . ?
C21 C16 C13 C12 43.4(3) . . . . ?
C21 C16 C13 C14 -73.1(3) . . . . ?
C21 C16 C13 C15 167.5(2) . . . . ?
C21 C16 C17 C18 1.9(4) . . . . ?
C25 C24 C23 C22 175.8(2) . . . . ?
C25 C24 C23 C28 -3.3(3) . . . . ?
C34 C29 C30 C31 2.5(3) . . . . ?
C34 C35 C38 C43 0.1(3) . . . . ?
C34 C35 C38 C39 178.0(2) . . . . ?
C34 C33 C32 C31 1.4(4) . . . . ?
C52 C51 C56 C22 -174.4(2) . . . . ?
C52 C51 C56 C55 2.4(3) . . . . ?
C52 C51 C50 O3 -1.7(4) . . . . ?
C52 C51 C50 C49 179.3(2) . . . . ?
C11 C12 C13 C16 138.2(2) . . . . ?
C11 C12 C13 C14 -105.3(3) . . . . ?
C11 C12 C13 C15 14.4(3) . . . . ?
C12 C7 C8 C9 -3.0(3) . . . . ?
C12 C11 C10 C9 -0.6(4) . . . . ?
C30 C29 C34 C35 177.2(2) . . . . ?
C30 C29 C34 C33 -2.4(3) . . . . ?
C13 C16 C21 N1 -8.4(3) . . . . ?
C13 C16 C21 C20 172.3(2) . . . . ?
C13 C16 C17 C18 -174.6(2) . . . . ?
C20 C19 C18 C17 -2.6(4) . . . . ?
C17 C16 C21 N1 174.9(2) . . . . ?
C17 C16 C21 C20 -4.4(3) . . . . ?
C17 C16 C13 C12 -140.1(2) . . . . ?
C17 C16 C13 C14 103.3(3) . . . . ?
C17 C16 C13 C15 -16.0(3) . . . . ?
C33 C32 C31 C30 -1.4(4) . . . . ?
C45 C46 C47 C48 0.2(5) . . . . ?
C18 C19 C20 C21 0.2(4) . . . . ?
C10 C11 C12 C7 -3.1(4) . . . . ?
C10 C11 C12 C13 174.6(2) . . . . ?
C48 C49 C44 C22 -179.6(2) . . . . ?
C48 C49 C44 C45 0.0(3) . . . . ?
C48 C49 C50 C51 178.1(2) . . . . ?
C48 C49 C50 O3 -1.0(4) . . . . ?
C37 C35 C38 C43 -120.4(2) . . . . ?
C37 C35 C38 C39 57.5(3) . . . . ?
C37 C35 C34 C29 123.2(2) . . . . ?
C37 C35 C34 C33 -57.2(3) . . . . ?
C36 C35 C38 C43 120.7(2) . . . . ?
C36 C35 C38 C39 -61.4(3) . . . . ?
C36 C35 C34 C29 -118.2(2) . . . . ?
C36 C35 C34 C33 61.4(3) . . . . ?
